data_2206847
loop_
_publ_author_name
'Yu, Chen-Xia'
'Shi, Da-Qing'
'Yao, Chang-Sheng'
'Wang, Xiang-Shan'
'Zhuang, Qi-Ya'

_publ_section_title
;
 Methyl
 2-methyl-5-oxo-4-<i>p</i>-tolyl-1,4,5,6,7,8-hexahydroquinoline-3-carboxylate
;
_journal_coeditor_code BH6021
_journal_issue 10
_journal_name_full 'Acta Crystallographica Section E'
_journal_page_first o3224
_journal_page_last o3225
_journal_paper_doi 10.1107/S1600536805027352
_journal_volume 61
_journal_year 2005
_chemical_formula_iupac 'C19 H21 N O3'
_chemical_formula_moiety 'C19 H21 N O3'
_chemical_formula_sum 'C19 H21 N O3'
_chemical_formula_weight 311.37
_chemical_name_systematic
;
Methyl 2-methyl-5-oxo-4-p-tolyl-1,4,5,6,7,8-hexahydroquinoline-3-carboxylate
;
_space_group_IT_number 14
_symmetry_cell_setting monoclinic
_symmetry_space_group_name_Hall '-P 2ybc'
_symmetry_space_group_name_H-M 'P 1 21/c 1'
_atom_sites_solution_hydrogens geom
_atom_sites_solution_primary direct
_atom_sites_solution_secondary difmap
_cell_angle_alpha 90.00
_cell_angle_beta 105.436(5)
_cell_angle_gamma 90.00
_cell_formula_units_Z 4
_cell_length_a 7.8338(15)
_cell_length_b 15.095(3)
_cell_length_c 13.962(3)
_cell_measurement_reflns_used 7332
_cell_measurement_temperature 193(2)
_cell_measurement_theta_max 27.5
_cell_measurement_theta_min 3.0
_cell_volume 1591.5(6)
_computing_cell_refinement CrystalClear
_computing_data_collection 'CrystalClear (Rigaku, 1999)'
_computing_data_reduction 'CrystalStructure (Rigaku/MSC, 2004)'
_computing_molecular_graphics 'SHELXTL (Bruker, 1999)'
_computing_publication_material SHELXTL
_computing_structure_refinement 'SHELXL97 (Sheldrick, 1997)'
_computing_structure_solution 'SHELXS97 (Sheldrick, 1997)'
_diffrn_ambient_temperature 193(2)
_diffrn_detector_area_resol_mean 7.31
_diffrn_measured_fraction_theta_full 0.996
_diffrn_measured_fraction_theta_max 0.996
_diffrn_measurement_device_type 'Rigaku Mercury'
_diffrn_measurement_method \w
_diffrn_radiation_monochromator graphite
_diffrn_radiation_source 'fine-focus sealed tube'
_diffrn_radiation_type MoK\a
_diffrn_radiation_wavelength 0.71070
_diffrn_reflns_av_R_equivalents 0.0210
_diffrn_reflns_av_sigmaI/netI 0.0212
_diffrn_reflns_limit_h_max 10
_diffrn_reflns_limit_h_min -8
_diffrn_reflns_limit_k_max 19
_diffrn_reflns_limit_k_min -16
_diffrn_reflns_limit_l_max 18
_diffrn_reflns_limit_l_min -18
_diffrn_reflns_number 17357
_diffrn_reflns_theta_full 27.48
_diffrn_reflns_theta_max 27.48
_diffrn_reflns_theta_min 3.02
_diffrn_standards_decay_% 0
_diffrn_standards_interval_count 0
_diffrn_standards_interval_time 0
_diffrn_standards_number 0
_exptl_absorpt_coefficient_mu 0.088
_exptl_absorpt_correction_T_max 0.9784
_exptl_absorpt_correction_T_min 0.9388
_exptl_absorpt_correction_type multi-scan
_exptl_absorpt_process_details '(Jacobson, 1998)'
_exptl_crystal_colour colourless
_exptl_crystal_density_diffrn 1.300
_exptl_crystal_density_method 'not measured'
_exptl_crystal_description block
_exptl_crystal_F_000 664
_exptl_crystal_size_max 0.73
_exptl_crystal_size_mid 0.62
_exptl_crystal_size_min 0.25
_refine_diff_density_max 0.249
_refine_diff_density_min -0.238
_refine_ls_extinction_method none
_refine_ls_goodness_of_fit_ref 1.049
_refine_ls_hydrogen_treatment mixed
_refine_ls_matrix_type full
_refine_ls_number_parameters 216
_refine_ls_number_reflns 3637
_refine_ls_number_restraints 0
_refine_ls_restrained_S_all 1.049
_refine_ls_R_factor_all 0.0491
_refine_ls_R_factor_gt 0.0456
_refine_ls_shift/su_max 0.000
_refine_ls_shift/su_mean 0.000
_refine_ls_structure_factor_coef Fsqd
_refine_ls_weighting_details 'calc w = 1/[\s^2^(Fo^2^)+(0.0636P)^2^+0.5891P] where P = (Fo^2^+2Fc^2^)/3'
_refine_ls_weighting_scheme calc
_refine_ls_wR_factor_gt 0.1209
_refine_ls_wR_factor_ref 0.1239
_reflns_number_gt 3378
_reflns_number_total 3637
_reflns_threshold_expression I>2\s(I)
_cod_data_source_file bh6021.cif
_cod_data_source_block I
_cod_original_cell_volume 1591.5(5)
_cod_original_sg_symbol_H-M 'P 21/c'
_cod_database_code 2206847
_cod_database_fobs_code 2206847

loop_
_symmetry_equiv_pos_as_xyz
'x, y, z'
'-x, y+1/2, -z+1/2'
'-x, -y, -z'
'x, -y-1/2, z-1/2'

loop_
_atom_site_label
_atom_site_fract_x
_atom_site_fract_y
_atom_site_fract_z
_atom_site_U_iso_or_equiv
_atom_site_adp_type
_atom_site_calc_flag
_atom_site_refinement_flags
_atom_site_occupancy
_atom_site_type_symbol
O1 0.39522(14) 0.21452(7) 0.09977(7) 0.0346(2) Uani d . 1 O
O2 0.96668(14) 0.41203(9) 0.41562(8) 0.0441(3) Uani d . 1 O
O3 0.86076(12) 0.42985(7) 0.25115(7) 0.0309(2) Uani d . 1 O
N1 0.43779(14) 0.33862(7) 0.41278(8) 0.0251(2) Uani d . 1 N
C1 0.35039(16) 0.28794(8) 0.33350(9) 0.0220(2) Uani d . 1 C
C2 0.40187(15) 0.28928(8) 0.24778(8) 0.0210(2) Uani d . 1 C
C3 0.53959(15) 0.35590(8) 0.23502(8) 0.0221(3) Uani d . 1 C
H3 0.6117 0.3276 0.1941 0.027 Uiso calc R 1 H
C4 0.66256(16) 0.37812(8) 0.33611(9) 0.0230(3) Uani d . 1 C
C5 0.60375(16) 0.37424(8) 0.41910(9) 0.0238(3) Uani d . 1 C
C6 0.33129(16) 0.22424(8) 0.17099(9) 0.0244(3) Uani d . 1 C
C7 0.18101(18) 0.16599(9) 0.18145(11) 0.0319(3) Uani d . 1 C
H7A 0.2293 0.1081 0.2093 0.038 Uiso calc R 1 H
H7B 0.1000 0.1552 0.1148 0.038 Uiso calc R 1 H
C8 0.07639(18) 0.20670(9) 0.24836(10) 0.0309(3) Uani d . 1 C
H8A 0.0133 0.2603 0.2164 0.037 Uiso calc R 1 H
H8B -0.0128 0.1638 0.2585 0.037 Uiso calc R 1 H
C9 0.20191(18) 0.23118(9) 0.34801(10) 0.0294(3) Uani d . 1 C
H9A 0.1361 0.2636 0.3885 0.035 Uiso calc R 1 H
H9B 0.2511 0.1766 0.3843 0.035 Uiso calc R 1 H
C10 0.44748(16) 0.43728(8) 0.17868(9) 0.0240(3) Uani d . 1 C
C11 0.3751(3) 0.43195(11) 0.07656(11) 0.0461(4) Uani d . 1 C
H11 0.3873 0.3787 0.0427 0.055 Uiso calc R 1 H
C12 0.2854(3) 0.50304(12) 0.02328(12) 0.0546(5) Uani d . 1 C
H12 0.2369 0.4974 -0.0464 0.065 Uiso calc R 1 H
C13 0.2648(2) 0.58212(10) 0.06909(11) 0.0367(3) Uani d . 1 C
C14 0.33865(18) 0.58778(9) 0.17087(10) 0.0303(3) Uani d . 1 C
H14 0.3277 0.6414 0.2044 0.036 Uiso calc R 1 H
C15 0.42844(16) 0.51653(9) 0.22486(9) 0.0266(3) Uani d . 1 C
H15 0.4775 0.5223 0.2945 0.032 Uiso calc R 1 H
C16 0.84361(17) 0.40792(9) 0.34183(9) 0.0258(3) Uani d . 1 C
C17 1.03324(17) 0.46132(10) 0.24855(11) 0.0332(3) Uani d . 1 C
H17A 1.0679 0.5111 0.2947 0.050 Uiso calc R 1 H
H17B 1.0292 0.4809 0.1811 0.050 Uiso calc R 1 H
H17C 1.1198 0.4133 0.2681 0.050 Uiso calc R 1 H
C18 0.69805(19) 0.40596(10) 0.52161(10) 0.0333(3) Uani d . 1 C
H18A 0.7600 0.3562 0.5609 0.050 Uiso calc R 1 H
H18B 0.6117 0.4306 0.5538 0.050 Uiso calc R 1 H
H18C 0.7840 0.4518 0.5169 0.050 Uiso calc R 1 H
C19 0.1671(3) 0.65923(12) 0.00988(14) 0.0545(5) Uani d . 1 C
H19A 0.1741 0.7107 0.0536 0.082 Uiso calc R 1 H
H19B 0.0427 0.6431 -0.0184 0.082 Uiso calc R 1 H
H19C 0.2212 0.6739 -0.0439 0.082 Uiso calc R 1 H
H1 0.404(2) 0.3317(12) 0.4656(13) 0.036(4) Uiso d . 1 H

loop_
_atom_site_aniso_label
_atom_site_aniso_U_11
_atom_site_aniso_U_22
_atom_site_aniso_U_33
_atom_site_aniso_U_12
_atom_site_aniso_U_13
_atom_site_aniso_U_23
O1 0.0417(6) 0.0396(6) 0.0250(5) -0.0066(4) 0.0132(4) -0.0112(4)
O2 0.0264(5) 0.0687(8) 0.0327(6) -0.0094(5) -0.0001(4) 0.0002(5)
O3 0.0225(4) 0.0420(6) 0.0297(5) -0.0061(4) 0.0096(4) -0.0002(4)
N1 0.0271(5) 0.0338(6) 0.0162(5) -0.0025(4) 0.0088(4) -0.0009(4)
C1 0.0220(5) 0.0234(6) 0.0204(5) 0.0018(4) 0.0052(4) 0.0019(4)
C2 0.0200(5) 0.0234(6) 0.0197(5) -0.0001(4) 0.0053(4) 0.0002(4)
C3 0.0225(6) 0.0271(6) 0.0179(5) -0.0031(5) 0.0072(4) -0.0024(4)
C4 0.0216(6) 0.0260(6) 0.0208(6) -0.0009(5) 0.0048(4) -0.0018(4)
C5 0.0242(6) 0.0264(6) 0.0198(6) 0.0012(5) 0.0041(4) -0.0011(4)
C6 0.0260(6) 0.0249(6) 0.0216(6) 0.0008(5) 0.0052(5) -0.0013(4)
C7 0.0308(7) 0.0294(7) 0.0344(7) -0.0070(5) 0.0068(5) -0.0066(5)
C8 0.0258(6) 0.0313(7) 0.0360(7) -0.0062(5) 0.0089(5) -0.0009(5)
C9 0.0302(6) 0.0329(7) 0.0276(6) -0.0050(5) 0.0120(5) 0.0030(5)
C10 0.0248(6) 0.0281(6) 0.0195(6) -0.0060(5) 0.0064(5) 0.0009(4)
C11 0.0779(12) 0.0317(8) 0.0219(7) 0.0030(8) 0.0013(7) -0.0022(6)
C12 0.0893(14) 0.0386(9) 0.0232(7) 0.0040(9) -0.0070(8) 0.0028(6)
C13 0.0424(8) 0.0316(7) 0.0323(7) -0.0039(6) 0.0034(6) 0.0079(6)
C14 0.0280(6) 0.0288(7) 0.0342(7) -0.0044(5) 0.0084(5) -0.0016(5)
C15 0.0247(6) 0.0323(7) 0.0228(6) -0.0041(5) 0.0064(5) -0.0028(5)
C16 0.0238(6) 0.0274(6) 0.0261(6) -0.0006(5) 0.0063(5) -0.0034(5)
C17 0.0244(6) 0.0352(7) 0.0428(8) -0.0043(5) 0.0141(6) 0.0005(6)
C18 0.0339(7) 0.0440(8) 0.0199(6) -0.0041(6) 0.0037(5) -0.0058(5)
C19 0.0690(12) 0.0375(9) 0.0482(10) 0.0043(8) 0.0000(9) 0.0112(7)

loop_
_atom_type_symbol
_atom_type_description
_atom_type_scat_dispersion_real
_atom_type_scat_dispersion_imag
_atom_type_scat_source
C C 0.0033 0.0016 'International Tables Vol C Tables 4.2.6.8 and 6.1.1.4'
H H 0.0000 0.0000 'International Tables Vol C Tables 4.2.6.8 and 6.1.1.4'
N N 0.0061 0.0033 'International Tables Vol C Tables 4.2.6.8 and 6.1.1.4'
O O 0.0106 0.0060 'International Tables Vol C Tables 4.2.6.8 and 6.1.1.4'

loop_
_geom_angle_atom_site_label_1
_geom_angle_atom_site_label_2
_geom_angle_atom_site_label_3
_geom_angle
_geom_angle_publ_flag
C16 O3 C17 115.62(10) yes
C1 N1 C5 121.74(10) yes
C1 N1 H1 115.3(12) ?
C5 N1 H1 119.6(11) ?
C2 C1 N1 120.07(11) ?
C2 C1 C9 123.28(11) ?
N1 C1 C9 116.64(10) ?
C1 C2 C6 119.74(11) ?
C1 C2 C3 119.91(10) ?
C6 C2 C3 120.28(10) ?
C4 C3 C2 109.36(9) ?
C4 C3 C10 113.30(10) ?
C2 C3 C10 109.80(10) ?
C4 C3 H3 108.1 ?
C2 C3 H3 108.1 ?
C10 C3 H3 108.1 ?
C5 C4 C16 120.58(11) ?
C5 C4 C3 120.53(11) ?
C16 C4 C3 118.82(10) ?
C4 C5 N1 119.18(11) ?
C4 C5 C18 127.33(12) ?
N1 C5 C18 113.49(11) ?
O1 C6 C2 121.26(11) ?
O1 C6 C7 120.20(11) ?
C2 C6 C7 118.51(11) ?
C6 C7 C8 112.63(11) ?
C6 C7 H7A 109.1 ?
C8 C7 H7A 109.1 ?
C6 C7 H7B 109.1 ?
C8 C7 H7B 109.1 ?
H7A C7 H7B 107.8 ?
C9 C8 C7 109.64(11) ?
C9 C8 H8A 109.7 ?
C7 C8 H8A 109.7 ?
C9 C8 H8B 109.7 ?
C7 C8 H8B 109.7 ?
H8A C8 H8B 108.2 ?
C1 C9 C8 110.55(10) ?
C1 C9 H9A 109.5 ?
C8 C9 H9A 109.5 ?
C1 C9 H9B 109.5 ?
C8 C9 H9B 109.5 ?
H9A C9 H9B 108.1 ?
C15 C10 C11 117.55(12) ?
C15 C10 C3 123.21(11) ?
C11 C10 C3 119.23(12) ?
C12 C11 C10 121.07(15) ?
C12 C11 H11 119.5 ?
C10 C11 H11 119.5 ?
C13 C12 C11 121.65(14) ?
C13 C12 H12 119.2 ?
C11 C12 H12 119.2 ?
C12 C13 C14 117.29(13) ?
C12 C13 C19 121.04(14) ?
C14 C13 C19 121.67(15) ?
C13 C14 C15 121.34(13) ?
C13 C14 H14 119.3 ?
C15 C14 H14 119.3 ?
C10 C15 C14 121.10(12) ?
C10 C15 H15 119.5 ?
C14 C15 H15 119.5 ?
O2 C16 O3 122.02(12) ?
O2 C16 C4 126.88(12) ?
O3 C16 C4 111.09(10) ?
O3 C17 H17A 109.5 ?
O3 C17 H17B 109.5 ?
H17A C17 H17B 109.5 ?
O3 C17 H17C 109.5 ?
H17A C17 H17C 109.5 ?
H17B C17 H17C 109.5 ?
C5 C18 H18A 109.5 ?
C5 C18 H18B 109.5 ?
H18A C18 H18B 109.5 ?
C5 C18 H18C 109.5 ?
H18A C18 H18C 109.5 ?
H18B C18 H18C 109.5 ?
C13 C19 H19A 109.5 ?
C13 C19 H19B 109.5 ?
H19A C19 H19B 109.5 ?
C13 C19 H19C 109.5 ?
H19A C19 H19C 109.5 ?
H19B C19 H19C 109.5 ?

loop_
_geom_bond_atom_site_label_1
_geom_bond_atom_site_label_2
_geom_bond_distance
_geom_bond_publ_flag
O1 C6 1.2354(16) yes
O2 C16 1.2108(16) yes
O3 C16 1.3495(16) yes
O3 C17 1.4418(15) yes
N1 C1 1.3696(16) yes
N1 C5 1.3878(16) yes
N1 H1 0.854(18) ?
C1 C2 1.3610(16) ?
C1 C9 1.5012(17) ?
C2 C6 1.4503(17) ?
C2 C3 1.5196(16) ?
C3 C4 1.5195(16) ?
C3 C10 1.5318(17) ?
C3 H3 1.0000 ?
C4 C5 1.3573(17) ?
C4 C16 1.4697(17) ?
C5 C18 1.5035(17) ?
C6 C7 1.5074(18) ?
C7 C8 1.526(2) ?
C7 H7A 0.9900 ?
C7 H7B 0.9900 ?
C8 C9 1.5201(19) ?
C8 H8A 0.9900 ?
C8 H8B 0.9900 ?
C9 H9A 0.9900 ?
C9 H9B 0.9900 ?
C10 C15 1.3858(18) ?
C10 C11 1.3893(19) ?
C11 C12 1.386(2) ?
C11 H11 0.9500 ?
C12 C13 1.384(2) ?
C12 H12 0.9500 ?
C13 C14 1.387(2) ?
C13 C19 1.512(2) ?
C14 C15 1.3920(19) ?
C14 H14 0.9500 ?
C15 H15 0.9500 ?
C17 H17A 0.9800 ?
C17 H17B 0.9800 ?
C17 H17C 0.9800 ?
C18 H18A 0.9800 ?
C18 H18B 0.9800 ?
C18 H18C 0.9800 ?
C19 H19A 0.9800 ?
C19 H19B 0.9800 ?
C19 H19C 0.9800 ?

loop_
_geom_hbond_atom_site_label_D
_geom_hbond_atom_site_label_H
_geom_hbond_atom_site_label_A
_geom_hbond_site_symmetry_A
_geom_hbond_distance_DH
_geom_hbond_distance_HA
_geom_hbond_distance_DA
_geom_hbond_angle_DHA
_geom_hbond_publ_flag
N1 H1 O1 4_566 0.854(18) 2.017(18) 2.8343(15) 159.9(16) yes

loop_
_geom_torsion_atom_site_label_1
_geom_torsion_atom_site_label_2
_geom_torsion_atom_site_label_3
_geom_torsion_atom_site_label_4
_geom_torsion
C5 N1 C1 C2 -16.61(18)
C5 N1 C1 C9 162.02(11)
N1 C1 C2 C6 168.83(11)
C9 C1 C2 C6 -9.71(18)
N1 C1 C2 C3 -8.18(17)
C9 C1 C2 C3 173.28(11)
C1 C2 C3 C4 28.90(15)
C6 C2 C3 C4 -148.09(11)
C1 C2 C3 C10 -95.99(13)
C6 C2 C3 C10 87.01(13)
C2 C3 C4 C5 -29.11(16)
C10 C3 C4 C5 93.73(14)
C2 C3 C4 C16 153.75(11)
C10 C3 C4 C16 -83.41(14)
C16 C4 C5 N1 -174.45(11)
C3 C4 C5 N1 8.46(18)
C16 C4 C5 C18 6.4(2)
C3 C4 C5 C18 -170.67(13)
C1 N1 C5 C4 16.47(18)
C1 N1 C5 C18 -164.29(12)
C1 C2 C6 O1 -168.41(12)
C3 C2 C6 O1 8.59(18)
C1 C2 C6 C7 9.54(18)
C3 C2 C6 C7 -173.46(11)
O1 C6 C7 C8 -159.19(12)
C2 C6 C7 C8 22.84(17)
C6 C7 C8 C9 -53.74(15)
C2 C1 C9 C8 -22.58(17)
N1 C1 C9 C8 158.83(11)
C7 C8 C9 C1 52.88(15)
C4 C3 C10 C15 -20.61(16)
C2 C3 C10 C15 101.99(13)
C4 C3 C10 C11 160.92(13)
C2 C3 C10 C11 -76.49(16)
C15 C10 C11 C12 -0.8(3)
C3 C10 C11 C12 177.79(16)
C10 C11 C12 C13 0.3(3)
C11 C12 C13 C14 0.4(3)
C11 C12 C13 C19 179.79(19)
C12 C13 C14 C15 -0.6(2)
C19 C13 C14 C15 -179.97(15)
C11 C10 C15 C14 0.6(2)
C3 C10 C15 C14 -177.92(11)
C13 C14 C15 C10 0.1(2)
C17 O3 C16 O2 -2.07(19)
C17 O3 C16 C4 179.13(11)
C5 C4 C16 O2 17.9(2)
C3 C4 C16 O2 -164.94(14)
C5 C4 C16 O3 -163.35(12)
C3 C4 C16 O3 13.79(16)

loop_
_cod_related_entry_id
_cod_related_entry_database
_cod_related_entry_code
1 ChemSpider 2124712
